data_4321120
loop_
_publ_author_name
'Joonyeong Kim'
'Timothy Hughbanks'

_publ_section_title
;
 Synthesis and Structures of New Ternary Aluminum Chalcogenides: LiAlSe2,
 \a-LiAlTe2, and \b-LiAlTe2
;
_journal_name_full 'Inorganic Chemistry'
_journal_page_first 3092
_journal_page_last 3097
_journal_paper_doi 10.1021/ic000210c
_journal_volume 39
_journal_year 2000
_chemical_formula_sum 'Al Li Te2'
_chemical_formula_weight 289.12
_chemical_name_systematic
; 
 ? 
;
_space_group_IT_number 156
_symmetry_space_group_name_Hall 'P 3 -2"'
_symmetry_space_group_name_H-M 'P 3 m 1'
_atom_sites_solution_hydrogens geom
_atom_sites_solution_primary direct
_atom_sites_solution_secondary difmap
_audit_creation_method SHELXL
_cell_angle_alpha 90.00
_cell_angle_beta 90.00
_cell_angle_gamma 120.00
_cell_formula_units_Z 1
_cell_length_a 4.4810(6)
_cell_length_b 4.4810(6)
_cell_length_c 7.0960(10)
_cell_measurement_temperature 293(2)
_cell_volume 123.39(3)
_computing_structure_refinement 'SHELXL-93 (Sheldrick, 1993)'
_computing_structure_solution 'SHELXS-86 (Sheldrick, 1990)'
_diffrn_ambient_temperature 293(2)
_diffrn_radiation_monochromator graphite
_diffrn_radiation_source 'fine-focus sealed tube'
_diffrn_radiation_type MoK\a
_diffrn_radiation_wavelength 0.71073
_diffrn_reflns_av_R_equivalents 0.0339
_diffrn_reflns_av_sigmaI/netI 0.0190
_diffrn_reflns_limit_h_max 6
_diffrn_reflns_limit_h_min 0
_diffrn_reflns_limit_k_max 5
_diffrn_reflns_limit_k_min -6
_diffrn_reflns_limit_l_max 10
_diffrn_reflns_limit_l_min -10
_diffrn_reflns_number 817
_diffrn_reflns_theta_max 30.05
_diffrn_reflns_theta_min 2.87
_exptl_absorpt_coefficient_mu 11.793
_exptl_crystal_density_diffrn 3.891
_exptl_crystal_F_000 120
_refine_diff_density_max 1.384
_refine_diff_density_min -0.793
_refine_diff_density_rms 0.166
_refine_ls_abs_structure_details 'Flack H D (1983), Acta Cryst. A39, 876-881'
_refine_ls_abs_structure_Flack 0.00(999)
_refine_ls_extinction_coef 0.0280(34)
_refine_ls_extinction_expression Fc^*^=kFc[1+0.001xFc^2^\l^3^/sin(2\q)]^-1/4^
_refine_ls_extinction_method SHELXL
_refine_ls_goodness_of_fit_all 1.173
_refine_ls_goodness_of_fit_obs 1.175
_refine_ls_matrix_type full
_refine_ls_number_parameters 13
_refine_ls_number_reflns 169
_refine_ls_number_restraints 0
_refine_ls_restrained_S_all 1.269
_refine_ls_restrained_S_obs 1.175
_refine_ls_R_factor_all 0.0262
_refine_ls_R_factor_obs 0.0199
_refine_ls_shift/esd_max 0.000
_refine_ls_shift/esd_mean 0.000
_refine_ls_structure_factor_coef Fsqd
_refine_ls_weighting_details 'w=1/[\s^2^(Fo^2^)+(0.0000P)^2^+0.5387P] where P=(Fo^2^+2Fc^2^)/3'
_refine_ls_weighting_scheme calc
_refine_ls_wR_factor_all 0.0433
_refine_ls_wR_factor_obs 0.0378
_reflns_number_observed 153
_reflns_number_total 170
_reflns_observed_criterion >2sigma(I)
_cod_data_source_file ic000210c_3.cif
_cod_data_source_block beta-lialte2
_cod_depositor_comments
;
The following automatic conversions were performed:

'_refine_ls_weighting_scheme' value 'calc
w=1/[\s^2^(Fo^2^)+(0.0000P)^2^+0.5387P] where P=(Fo^2^+2Fc^2^)/3' was
changed to 'calc'. New tag '_refine_ls_weighting_details' was
created. The value of the new tag was set to
'w=1/[\s^2^(Fo^2^)+(0.0000P)^2^+0.5387P] where P=(Fo^2^+2Fc^2^)/3'.

Automatic conversion script
Id: cif_fix_values 3143 2015-03-26 13:38:13Z robertas 
;
_cod_database_code 4321120

loop_
_symmetry_equiv_pos_as_xyz
'x, y, z'
'-y, x-y, z'
'-x+y, -x, z'
'-y, -x, z'
'-x+y, y, z'
'x, x-y, z'

loop_
_atom_site_aniso_label
_atom_site_aniso_U_11
_atom_site_aniso_U_22
_atom_site_aniso_U_33
_atom_site_aniso_U_23
_atom_site_aniso_U_13
_atom_site_aniso_U_12
Te1 0.0314(9) 0.0314(9) 0.0183(11) 0.000 0.000 0.0157(5)
Te2 0.0296(9) 0.0296(9) 0.0231(12) 0.000 0.000 0.0148(4)
Al1 0.025(2) 0.025(2) 0.032(3) 0.000 0.000 0.0125(10)
Li 0.050(10) 0.050(10) 0.025(19) 0.000 0.000 0.025(5)

loop_
_atom_site_label
_atom_site_type_symbol
_atom_site_fract_x
_atom_site_fract_y
_atom_site_fract_z
_atom_site_U_iso_or_equiv
_atom_site_thermal_displace_type
_atom_site_occupancy
_atom_site_calc_flag
_atom_site_refinement_flags
_atom_site_disorder_group
Te1 Te 0.6667 0.3333 0.1275(9) 0.0271(6) Uani 1 d S .
Te2 Te 0.3333 0.6667 0.6173(9) 0.0274(6) Uani 1 d S .
Al1 Al 0.3333 0.6667 0.0000 0.0276(14) Uani 1 d S .
Li Li 0.0000 0.0000 0.4004(62) 0.045(10) Uani 1 d S .

loop_
_atom_type_symbol
_atom_type_description
_atom_type_scat_dispersion_real
_atom_type_scat_dispersion_imag
_atom_type_scat_source
Li Li -0.0003 0.0000 'International Tables Vol C Tables 4.2.6.8 and 6.1.1.4'
Al Al 0.0645 0.0000 'International Tables Vol C Tables 4.2.6.8 and 6.1.1.4'
Te Te -0.5308 0.0000 'International Tables Vol C Tables 4.2.6.8 and 6.1.1.4'

loop_
_geom_angle_atom_site_label_1
_geom_angle_atom_site_label_2
_geom_angle_atom_site_label_3
_geom_angle
_geom_angle_site_symmetry_1
_geom_angle_site_symmetry_3
_geom_angle_publ_flag
Al1 Te1 Al1 109.67(12) 1_545 1_655 ?
Al1 Te1 Al1 109.67(12) 1_545 . ?
Al1 Te1 Al1 109.67(12) 1_655 . ?
Al1 Te1 Li 79.6(4) 1_545 1_655 ?
Al1 Te1 Li 79.6(4) 1_655 1_655 ?
Al1 Te1 Li 162.5(6) . 1_655 ?
Al1 Te1 Li 79.6(4) 1_545 . ?
Al1 Te1 Li 162.5(6) 1_655 . ?
Al1 Te1 Li 79.6(4) . . ?
Li Te1 Li 87.8(9) 1_655 . ?
Al1 Te1 Li 162.5(6) 1_545 1_665 ?
Al1 Te1 Li 79.6(4) 1_655 1_665 ?
Al1 Te1 Li 79.6(4) . 1_665 ?
Li Te1 Li 87.8(9) 1_655 1_665 ?
Li Te1 Li 87.8(9) . 1_665 ?
Al1 Te2 Li 120.7(7) 1_556 1_565 ?
Al1 Te2 Li 120.8(7) 1_556 1_665 ?
Li Te2 Li 96.2(9) 1_565 1_665 ?
Al1 Te2 Li 120.8(7) 1_556 . ?
Li Te2 Li 96.2(10) 1_565 . ?
Li Te2 Li 96.2(9) 1_665 . ?
Te2 Al1 Te1 109.27(13) 1_554 1_565 ?
Te2 Al1 Te1 109.27(13) 1_554 1_455 ?
Te1 Al1 Te1 109.67(12) 1_565 1_455 ?
Te2 Al1 Te1 109.27(12) 1_554 . ?
Te1 Al1 Te1 109.67(12) 1_565 . ?
Te1 Al1 Te1 109.67(12) 1_455 . ?
Te2 Li Te2 96.2(9) 1_545 . ?
Te2 Li Te2 96.2(9) 1_545 1_445 ?
Te2 Li Te2 96.2(9) . 1_445 ?
Te2 Li Te1 173.9(13) 1_545 1_455 ?
Te2 Li Te1 87.85(10) . 1_455 ?
Te2 Li Te1 87.85(10) 1_445 1_455 ?
Te2 Li Te1 87.85(10) 1_545 . ?
Te2 Li Te1 87.85(10) . . ?
Te2 Li Te1 173.9(13) 1_445 . ?
Te1 Li Te1 87.8(9) 1_455 . ?
Te2 Li Te1 87.85(10) 1_545 1_445 ?
Te2 Li Te1 173.9(13) . 1_445 ?
Te2 Li Te1 87.85(10) 1_445 1_445 ?
Te1 Li Te1 87.8(9) 1_455 1_445 ?
Te1 Li Te1 87.8(9) . 1_445 ?

loop_
_geom_bond_atom_site_label_1
_geom_bond_atom_site_label_2
_geom_bond_distance
_geom_bond_site_symmetry_2
_geom_bond_publ_flag
Te1 Al1 2.741(2) 1_545 ?
Te1 Al1 2.741(2) 1_655 ?
Te1 Al1 2.741(2) . ?
Te1 Li 3.23(3) 1_655 ?
Te1 Li 3.23(3) . ?
Te1 Li 3.23(3) 1_665 ?
Te2 Al1 2.716(6) 1_556 ?
Te2 Li 3.01(2) 1_565 ?
Te2 Li 3.01(2) 1_665 ?
Te2 Li 3.01(2) . ?
Al1 Te2 2.716(6) 1_554 ?
Al1 Te1 2.741(2) 1_565 ?
Al1 Te1 2.741(2) 1_455 ?
Li Te2 3.01(2) 1_545 ?
Li Te2 3.01(2) 1_445 ?
Li Te1 3.23(3) 1_455 ?
Li Te1 3.23(3) 1_445 ?
